data_4001544
loop_
_publ_author_name
'Ballabh, Amar'
'Trivedi, Darshak R.'
'Dastidar, Parthasarathi'

_publ_section_title
;
 New Series of Organogelators Derived from a Combinatorial Library of
 Primary Ammonium Monocarboxylate Salts
;
_journal_issue 16
_journal_name_full 'Chemistry of Materials'
_journal_page_first 3795
_journal_paper_doi 10.1021/cm0605015
_journal_volume 18
_journal_year 2006
_chemical_formula_sum 'C13 H18 Cl N O2'
_chemical_formula_weight 255.73
_chemical_name_systematic
; 
 ? 
;
_space_group_IT_number 2
_symmetry_cell_setting triclinic
_symmetry_space_group_name_Hall '-P 1'
_symmetry_space_group_name_H-M 'P -1'
_atom_sites_solution_hydrogens geom
_atom_sites_solution_primary direct
_atom_sites_solution_secondary difmap
_audit_creation_method SHELXL-97
_cell_angle_alpha 82.779(3)
_cell_angle_beta 88.900(4)
_cell_angle_gamma 71.490(3)
_cell_formula_units_Z 2
_cell_length_a 5.5431(11)
_cell_length_b 7.4791(14)
_cell_length_c 16.190(3)
_cell_measurement_temperature 293(2)
_cell_volume 631.3(2)
_computing_cell_refinement 'BRUKER AXS SMART 3'
_computing_data_collection 'BRUKER AXS SMART 3'
_computing_data_reduction 'BRUKER AXS SMART 3'
_computing_molecular_graphics 'PLATON, 'MERCURY 1.3'
_computing_structure_refinement 'SHELXL-97 (Sheldrick, 1997)'
_computing_structure_solution 'SHELXS-97 (Sheldrick, 1990)'
_diffrn_ambient_temperature 293(2)
_diffrn_detector_area_resol_mean 0.3
_diffrn_measured_fraction_theta_full 0.988
_diffrn_measured_fraction_theta_max 0.988
_diffrn_measurement_device_type 'BRUKER SMART CCD AREA DETECTOR'
_diffrn_measurement_method PHI-OMEGA
_diffrn_radiation_monochromator graphite
_diffrn_radiation_source 'fine-focus sealed tube'
_diffrn_radiation_type MoK\a
_diffrn_radiation_wavelength 0.71073
_diffrn_reflns_av_R_equivalents 0.0241
_diffrn_reflns_av_sigmaI/netI 0.0370
_diffrn_reflns_limit_h_max 5
_diffrn_reflns_limit_h_min -5
_diffrn_reflns_limit_k_max 8
_diffrn_reflns_limit_k_min -8
_diffrn_reflns_limit_l_max 17
_diffrn_reflns_limit_l_min -15
_diffrn_reflns_number 2489
_diffrn_reflns_theta_full 22.50
_diffrn_reflns_theta_max 22.50
_diffrn_reflns_theta_min 1.27
_diffrn_standards_decay_% <10
_exptl_absorpt_coefficient_mu 0.293
_exptl_absorpt_correction_type SADABS
_exptl_crystal_colour COLOURLESS
_exptl_crystal_density_diffrn 1.345
_exptl_crystal_density_method 'not measured'
_exptl_crystal_description PLATE
_exptl_crystal_F_000 272
_exptl_crystal_size_max 0.389
_exptl_crystal_size_mid 0.274
_exptl_crystal_size_min 0.093
_refine_diff_density_max 0.754
_refine_diff_density_min -0.457
_refine_diff_density_rms 0.106
_refine_ls_extinction_method none
_refine_ls_goodness_of_fit_ref 1.121
_refine_ls_hydrogen_treatment mixed
_refine_ls_matrix_type full
_refine_ls_number_parameters 167
_refine_ls_number_reflns 1616
_refine_ls_number_restraints 0
_refine_ls_restrained_S_all 1.121
_refine_ls_R_factor_all 0.0555
_refine_ls_R_factor_gt 0.0529
_refine_ls_shift/su_max 0.000
_refine_ls_shift/su_mean 0.000
_refine_ls_structure_factor_coef Fsqd
_refine_ls_weighting_details 'calc w=1/[\s^2^(Fo^2^)+(0.1234P)^2^+0.1426P] where P=(Fo^2^+2Fc^2^)/3'
_refine_ls_weighting_scheme calc
_refine_ls_wR_factor_gt 0.1522
_refine_ls_wR_factor_ref 0.1630
_reflns_number_gt 1498
_reflns_number_total 1616
_reflns_threshold_expression >2sigma(I)
_cod_data_source_file cm0605015si20060301_072946.cif
_cod_data_source_block dt0891
_cod_depositor_comments
;
The following automatic conversions were performed:

'_symmetry_cell_setting' value 'TRICLINIC' changed to 'triclinic'
according to /home/saulius/struct/CIF-dictionaries/cif_core.dic
dictionary named 'cif_core.dic' version 2.4.1 from 2010-06-29.

Automatic conversion script
Id: cif_fix_values 1715 2011-07-08 13:25:40Z adriana 
;
_cod_database_code 4001544

loop_
_symmetry_equiv_pos_as_xyz
'x, y, z'
'-x, -y, -z'

loop_
_atom_site_label
_atom_site_type_symbol
_atom_site_fract_x
_atom_site_fract_y
_atom_site_fract_z
_atom_site_U_iso_or_equiv
_atom_site_adp_type
_atom_site_occupancy
_atom_site_symmetry_multiplicity
_atom_site_calc_flag
_atom_site_refinement_flags
Cl1 Cl 0.12353(12) 0.77629(9) 0.44783(4) 0.0198(4) Uani 1 1 d .
O1 O 1.1840(3) 0.7029(3) 0.03325(11) 0.0182(5) Uani 1 1 d .
O2 O 0.8790(3) 0.7995(3) -0.06488(11) 0.0208(6) Uani 1 1 d .
C1 C 0.9532(5) 0.7605(4) 0.00993(17) 0.0161(7) Uani 1 1 d .
C2 C 0.7537(5) 0.7826(4) 0.07544(18) 0.0169(7) Uani 1 1 d .
H2 H 0.5850 0.8476 0.0597 0.020 Uiso 1 1 calc R
C3 C 0.8081(5) 0.7131(4) 0.15471(17) 0.0147(7) Uani 1 1 d .
H3 H 0.9784 0.6469 0.1677 0.018 Uiso 1 1 calc R
C4 C 0.6331(5) 0.7277(4) 0.22454(17) 0.0138(7) Uani 1 1 d .
C5 C 0.3742(5) 0.8362(4) 0.21623(17) 0.0155(7) Uani 1 1 d .
H5 H 0.3064 0.8991 0.1645 0.019 Uiso 1 1 calc R
C6 C 0.2202(5) 0.8495(4) 0.28500(17) 0.0158(7) Uani 1 1 d .
H6 H 0.0491 0.9215 0.2794 0.019 Uiso 1 1 calc R
C7 C 0.3202(5) 0.7560(4) 0.36190(16) 0.0147(7) Uani 1 1 d .
C8 C 0.5746(5) 0.6465(4) 0.37179(17) 0.0148(7) Uani 1 1 d .
H8 H 0.6407 0.5829 0.4236 0.018 Uiso 1 1 calc R
C9 C 0.7273(5) 0.6342(4) 0.30280(17) 0.0156(7) Uani 1 1 d .
H9 H 0.8980 0.5613 0.3089 0.019 Uiso 1 1 calc R
N1 N 0.4957(5) 0.6621(4) -0.10127(14) 0.0169(6) Uani 1 1 d .
C10 C 0.6637(5) 0.7754(4) -0.40486(17) 0.0200(7) Uani 1 1 d .
H10A H 0.8063 0.8130 -0.3906 0.030 Uiso 1 1 calc R
H10B H 0.5884 0.8464 -0.4567 0.030 Uiso 1 1 calc R
H10C H 0.7202 0.6421 -0.4102 0.030 Uiso 1 1 calc R
C12 C 0.5728(5) 0.7079(4) -0.25253(16) 0.0152(7) Uani 1 1 d .
H12A H 0.6318 0.5725 -0.2565 0.018 Uiso 1 1 calc R
H12B H 0.7181 0.7437 -0.2375 0.018 Uiso 1 1 calc R
C13 C 0.3791(5) 0.7468(4) -0.18432(17) 0.0165(7) Uani 1 1 d .
H13A H 0.3032 0.8830 -0.1849 0.020 Uiso 1 1 calc R
H13B H 0.2448 0.6949 -0.1951 0.020 Uiso 1 1 calc R
C11 C 0.4683(5) 0.8142(4) -0.33700(17) 0.0165(7) Uani 1 1 d .
H11A H 0.3236 0.7778 -0.3523 0.020 Uiso 1 1 calc R
H11B H 0.4085 0.9495 -0.3330 0.020 Uiso 1 1 calc R
H1N1 H 0.564(5) 0.550(5) -0.1012(17) 0.011(8) Uiso 1 1 d .
H2N1 H 0.381(7) 0.684(5) -0.058(2) 0.027(8) Uiso 1 1 d .
H3N1 H 0.602(7) 0.714(5) -0.087(2) 0.040(11) Uiso 1 1 d .

loop_
_atom_site_aniso_label
_atom_site_aniso_U_11
_atom_site_aniso_U_22
_atom_site_aniso_U_33
_atom_site_aniso_U_23
_atom_site_aniso_U_13
_atom_site_aniso_U_12
Cl1 0.0149(5) 0.0282(6) 0.0189(5) -0.0028(3) 0.0086(3) -0.0112(4)
O1 0.0082(11) 0.0276(11) 0.0202(11) -0.0013(8) 0.0041(8) -0.0086(8)
O2 0.0131(11) 0.0341(12) 0.0166(12) 0.0024(9) 0.0039(8) -0.0119(9)
C1 0.0123(16) 0.0192(16) 0.0206(18) -0.0009(12) 0.0054(12) -0.0114(12)
C2 0.0084(15) 0.0217(15) 0.0219(17) -0.0020(12) 0.0036(12) -0.0068(12)
C3 0.0077(15) 0.0178(16) 0.0211(16) -0.0016(12) 0.0018(11) -0.0081(12)
C4 0.0110(16) 0.0151(15) 0.0198(15) -0.0034(11) 0.0029(11) -0.0102(12)
C5 0.0154(16) 0.0191(15) 0.0155(15) 0.0000(11) 0.0016(11) -0.0113(12)
C6 0.0075(15) 0.0165(15) 0.0261(17) -0.0029(12) 0.0031(12) -0.0076(12)
C7 0.0115(16) 0.0193(15) 0.0182(16) -0.0038(12) 0.0057(12) -0.0113(12)
C8 0.0158(16) 0.0179(15) 0.0151(15) -0.0010(11) 0.0024(11) -0.0118(12)
C9 0.0084(15) 0.0173(15) 0.0240(16) -0.0018(12) 0.0006(12) -0.0084(12)
N1 0.0102(14) 0.0220(17) 0.0198(15) -0.0018(11) 0.0070(11) -0.0077(13)
C10 0.0173(17) 0.0242(17) 0.0209(16) 0.0003(12) 0.0026(13) -0.0115(13)
C12 0.0089(15) 0.0191(16) 0.0209(17) -0.0025(12) 0.0049(12) -0.0095(12)
C13 0.0119(16) 0.0202(16) 0.0196(16) -0.0012(12) 0.0014(12) -0.0085(12)
C11 0.0117(16) 0.0188(16) 0.0232(16) -0.0023(12) 0.0021(12) -0.0107(12)

loop_
_atom_type_symbol
_atom_type_description
_atom_type_scat_dispersion_real
_atom_type_scat_dispersion_imag
_atom_type_scat_source
C C 0.0033 0.0016 'International Tables Vol C Tables 4.2.6.8 and 6.1.1.4'
N N 0.0061 0.0033 'International Tables Vol C Tables 4.2.6.8 and 6.1.1.4'
O O 0.0106 0.0060 'International Tables Vol C Tables 4.2.6.8 and 6.1.1.4'
Cl Cl 0.1484 0.1585 'International Tables Vol C Tables 4.2.6.8 and 6.1.1.4'
H H 0.0000 0.0000 'International Tables Vol C Tables 4.2.6.8 and 6.1.1.4'

loop_
_geom_angle_atom_site_label_1
_geom_angle_atom_site_label_2
_geom_angle_atom_site_label_3
_geom_angle
_geom_angle_site_symmetry_1
O2 O2 C1 0(10) 1
O2 C1 O2 0.0(3) 1
O2 C1 O1 124.1(2) 1
O2 C1 O1 124.1(2) .
O2 C1 C2 117.6(2) 1
O2 C1 C2 117.6(2) .
O1 C1 C2 118.3(2) .
C3 C2 C1 122.7(2) .
C3 C2 H2 118.6 .
C1 C2 H2 118.6 .
C2 C3 C4 128.0(3) .
C2 C3 H3 116.0 .
C4 C3 H3 116.0 .
C9 C4 C5 118.3(2) .
C9 C4 C3 119.0(2) .
C5 C4 C3 122.7(2) .
C6 C5 C4 120.0(3) .
C6 C5 H5 120.0 .
C4 C5 H5 120.0 .
C7 C6 C5 120.1(2) .
C7 C6 H6 119.9 .
C5 C6 H6 119.9 .
C6 C7 C8 121.1(2) .
C6 C7 Cl1 119.4(2) .
C8 C7 Cl1 119.6(2) .
C9 C8 C7 118.4(3) .
C9 C8 H8 120.8 .
C7 C8 H8 120.8 .
C8 C9 C4 122.0(3) .
C8 C9 H9 119.0 .
C4 C9 H9 119.0 .
C13 N1 H1N1 110(2) .
C13 N1 H2N1 113.7(19) .
H1N1 N1 H2N1 110(3) .
C13 N1 H3N1 112(2) .
H1N1 N1 H3N1 110(3) .
H2N1 N1 H3N1 101(3) .
C11 C10 H10A 109.5 .
C11 C10 H10B 109.5 .
H10A C10 H10B 109.5 .
C11 C10 H10C 109.5 .
H10A C10 H10C 109.5 .
H10B C10 H10C 109.5 .
C13 C12 C11 113.2(2) .
C13 C12 H12A 108.9 .
C11 C12 H12A 108.9 .
C13 C12 H12B 108.9 .
C11 C12 H12B 108.9 .
H12A C12 H12B 107.8 .
N1 C13 C12 111.8(2) .
N1 C13 H13A 109.3 .
C12 C13 H13A 109.3 .
N1 C13 H13B 109.3 .
C12 C13 H13B 109.3 .
H13A C13 H13B 107.9 .
C10 C11 C12 112.9(2) .
C10 C11 H11A 109.0 .
C12 C11 H11A 109.0 .
C10 C11 H11B 109.0 .
C12 C11 H11B 109.0 .
H11A C11 H11B 107.8 .

loop_
_geom_bond_atom_site_label_1
_geom_bond_atom_site_label_2
_geom_bond_distance
_geom_bond_site_symmetry_2
Cl1 C7 1.743(3) .
O1 C1 1.262(3) .
O2 O2 0.000(7) 1
O2 C1 1.255(3) .
C1 O2 1.255(3) 1
C1 C2 1.503(4) .
C2 C3 1.325(4) .
C2 H2 0.9300 .
C3 C4 1.467(4) .
C3 H3 0.9300 .
C4 C9 1.392(4) .
C4 C5 1.406(4) .
C5 C6 1.384(4) .
C5 H5 0.9300 .
C6 C7 1.381(4) .
C6 H6 0.9300 .
C7 C8 1.388(4) .
C8 C9 1.383(4) .
C8 H8 0.9300 .
C9 H9 0.9300 .
N1 C13 1.478(4) .
N1 H1N1 0.80(3) .
N1 H2N1 0.93(4) .
N1 H3N1 0.85(4) .
C10 C11 1.516(4) .
C10 H10A 0.9600 .
C10 H10B 0.9600 .
C10 H10C 0.9600 .
C12 C13 1.514(4) .
C12 C11 1.518(4) .
C12 H12A 0.9700 .
C12 H12B 0.9700 .
C13 H13A 0.9700 .
C13 H13B 0.9700 .
C11 H11A 0.9700 .
C11 H11B 0.9700 .

loop_
_geom_hbond_atom_site_label_D
_geom_hbond_atom_site_label_H
_geom_hbond_atom_site_label_A
_geom_hbond_distance_DH
_geom_hbond_distance_HA
_geom_hbond_distance_DA
_geom_hbond_angle_DHA
_geom_hbond_site_symmetry_A
N1 H1N1 O1 0.80(3) 2.14(3) 2.839(3) 145(3) 2_765
N1 H2N1 O1 0.93(4) 1.81(4) 2.740(3) 173(3) 1_455
N1 H3N1 O2 0.85(4) 1.90(4) 2.739(3) 170(3) 1
